data_1540288
loop_
_publ_author_name
'Koehler, J.'
'Miller, G.'
'Simon, A.'

_publ_section_title
;
 Na(V3-xNbx)Nb6O14 - ein neues Oxoniobat mit (Nb6 O12) - und
 (M2O9)-Clustern
;
_journal_name_full 'Zeitschrift fuer Anorganische und Allgemeine Chemie'
_journal_page_first 8
_journal_page_last 21
_journal_volume 568
_journal_year 1989
_chemical_formula_sum 'Na Nb6.152 O14 V0.942'
_chemical_name_systematic 'Na (V.942 Nb.152) (Nb6 O12) O2'
_space_group_IT_number 176
_symmetry_space_group_name_Hall '-P 6c'
_symmetry_space_group_name_H-M 'P 63/m'
_cell_angle_alpha 90
_cell_angle_beta 90
_cell_angle_gamma 120
_cell_formula_units_Z 2
_cell_length_a 6.034
_cell_length_b 6.034
_cell_length_c 18.079
_cell_volume 570.054
_citation_journal_id_ASTM ZAACAB
_cod_data_source_file Koehler_ZAACAB_1989_1910.cif
_cod_data_source_block Na1Nb6.152O14V0.942
_cod_original_cell_volume 570.0535
_cod_original_formula_sum 'Na1 Nb6.152 O14 V0.942'
_cod_database_code 1540288

loop_
_symmetry_equiv_pos_as_xyz
x,y,z
x-y,x,z+1/2
-y,x-y,z
-x,-y,z+1/2
-x+y,-x,z
y,-x+y,z+1/2
-x,-y,-z
-x+y,-x,-z-1/2
y,-x+y,-z
x,y,-z-1/2
x-y,x,-z
-y,x-y,-z-1/2

loop_
_atom_site_label
_atom_site_type_symbol
_atom_site_fract_x
_atom_site_fract_y
_atom_site_fract_z
_atom_site_occupancy
_atom_site_U_iso_or_equiv
Na1 Na+1 0 0 0.25 1 0.0
Nb2 Nb+3 0.6667 0.3333 0.25 0.152 0.0
O1 O-2 0.1638 0.328 0.1287 1 0.0
O3 O-2 0.5 0.5 0 1 0.0
Nb1 Nb+3 0.3086 0.1542 0.0638 1 0.0
O2 O-2 0.6667 0.3333 0.1355 1 0.0
V1 V+3 0.6667 0.3333 0.8208 0.471 0.0
O4 O-2 0.0219 0.5098 0.25 1 0.0
